data_4120756
loop_
_publ_author_name
'Johann T. B. H. Jastrzebski'
'Anne M. Arink'
'Henk Kleijn'
'Thijs W. Braam'
'Martin Lutz'
'Anthony L. Spek'
'Gerard van Koten'

_publ_contact_author_address
; Bijvoet Center for Biomolecular Research
  Crystal and Structural Chemistry
  Utrecht University
  Padualaan 8
  3584 CH Utrecht
  The Netherlands
;
_publ_contact_author_email m.lutz@uu.nl
_publ_contact_author_fax '[+31] 30 2533940'
_publ_contact_author_name 'Martin Lutz'
_publ_contact_author_phone '[+31] 30 2533902'
_publ_section_title
;
 Directed ortho-Lithiation: Observation of an Unexpected 1-Lithio to
 3-Lithio Conversion of 1-Lithio-naphthyllithium Compounds with an
 ortho-Directing 2-(Dimethylamino)methyl Group
;
_journal_name_full 'Journal of the American Chemical Society'
_journal_page_first 13371
_journal_page_last 13378
_journal_paper_doi 10.1021/ja402884y
_journal_volume 135
_journal_year 2013
_chemical_formula_moiety 'C52 H56 Li4 N4'
_chemical_formula_sum 'C52 H56 Li4 N4'
_chemical_formula_weight 764.77
_chemical_name_systematic
; 
 ? 
;
_space_group_IT_number 2
_symmetry_cell_setting triclinic
_symmetry_space_group_name_Hall '-P 1'
_symmetry_space_group_name_H-M 'P -1'
_atom_sites_solution_hydrogens difmap
_atom_sites_solution_primary direct
_atom_sites_solution_secondary difmap
_audit_creation_method SHELXL-97
_cell_angle_alpha 95.7660(6)
_cell_angle_beta 96.1318(6)
_cell_angle_gamma 96.2745(6)
_cell_formula_units_Z 2
_cell_length_a 10.5381(1)
_cell_length_b 10.8025(2)
_cell_length_c 20.0558(3)
_cell_measurement_reflns_used 43924
_cell_measurement_temperature 150(2)
_cell_measurement_theta_max 27.48
_cell_measurement_theta_min 1.02
_cell_volume 2241.88(6)
_computing_cell_refinement HKL2000
_computing_data_collection 'Nonius COLLECT'
_computing_data_reduction 'HKL2000, SortAV'
_computing_structure_refinement 'SHELXL-97 (Sheldrick, 1997)'
_computing_structure_solution 'SHELXS-97 (Sheldrick, 1990)'
_diffrn_ambient_temperature 150(2)
_diffrn_measured_fraction_theta_full 0.991
_diffrn_measured_fraction_theta_max 0.991
_diffrn_measurement_device_type 'Nonius KappaCCD'
_diffrn_radiation_monochromator graphite
_diffrn_radiation_source 'rotating anode'
_diffrn_radiation_type MoK\a
_diffrn_radiation_wavelength 0.71073
_diffrn_reflns_av_R_equivalents 0.0768
_diffrn_reflns_av_sigmaI/netI 0.0488
_diffrn_reflns_limit_h_max 13
_diffrn_reflns_limit_h_min -13
_diffrn_reflns_limit_k_max 14
_diffrn_reflns_limit_k_min -13
_diffrn_reflns_limit_l_max 25
_diffrn_reflns_limit_l_min -26
_diffrn_reflns_number 36778
_diffrn_reflns_theta_full 27.49
_diffrn_reflns_theta_max 27.49
_diffrn_reflns_theta_min 1.03
_exptl_absorpt_coefficient_mu 0.064
_exptl_absorpt_correction_type none
_exptl_crystal_colour 'light purple'
_exptl_crystal_density_diffrn 1.133
_exptl_crystal_description block
_exptl_crystal_F_000 816
_exptl_crystal_size_max 0.60
_exptl_crystal_size_mid 0.30
_exptl_crystal_size_min 0.18
_refine_diff_density_max 0.229
_refine_diff_density_min -0.189
_refine_diff_density_rms 0.039
_refine_ls_extinction_method none
_refine_ls_goodness_of_fit_ref 1.104
_refine_ls_hydrogen_treatment mixed
_refine_ls_matrix_type full
_refine_ls_number_parameters 565
_refine_ls_number_reflns 10208
_refine_ls_number_restraints 0
_refine_ls_restrained_S_all 1.104
_refine_ls_R_factor_all 0.0732
_refine_ls_R_factor_gt 0.0490
_refine_ls_shift/su_max 0.028
_refine_ls_shift/su_mean 0.006
_refine_ls_structure_factor_coef Fsqd
_refine_ls_weighting_details 'calc w=1/[\s^2^(Fo^2^)+(0.0759P)^2^+0.1397P] where P=(Fo^2^+2Fc^2^)/3'
_refine_ls_weighting_scheme calc
_refine_ls_wR_factor_gt 0.1367
_refine_ls_wR_factor_ref 0.1538
_reflns_number_gt 6931
_reflns_number_total 10208
_reflns_threshold_expression I>2\s(I)
_cod_data_source_file ja402884y_si_002_2.cif
_cod_data_source_block s3200a
_cod_database_code 4120756

loop_
_symmetry_equiv_pos_as_xyz
'x, y, z'
'-x, -y, -z'

loop_
_atom_site_label
_atom_site_type_symbol
_atom_site_fract_x
_atom_site_fract_y
_atom_site_fract_z
_atom_site_U_iso_or_equiv
_atom_site_adp_type
_atom_site_occupancy
_atom_site_symmetry_multiplicity
_atom_site_calc_flag
_atom_site_refinement_flags
N1 N 0.64607(11) 0.71298(12) 0.19588(6) 0.0421(3) Uani 1 1 d .
N2 N 0.20963(11) 0.46273(11) 0.08811(6) 0.0383(3) Uani 1 1 d .
N3 N 0.22098(13) 0.69719(11) 0.36714(6) 0.0444(3) Uani 1 1 d .
N4 N 0.47476(13) 0.29387(12) 0.34456(6) 0.0469(3) Uani 1 1 d .
C11 C 0.23888(13) 0.72995(13) 0.18899(7) 0.0358(3) Uani 1 1 d .
H11 H 0.1703(13) 0.6649(13) 0.1991(7) 0.033(3) Uiso 1 1 d .
C12 C 0.57584(13) 0.38433(13) 0.18627(7) 0.0362(3) Uani 1 1 d .
H12 H 0.6278(14) 0.4276(13) 0.2293(8) 0.040(4) Uiso 1 1 d .
C13 C 0.17917(13) 0.32376(13) 0.25903(7) 0.0376(3) Uani 1 1 d .
H13 H 0.2370(15) 0.2869(14) 0.2321(8) 0.046(4) Uiso 1 1 d .
C14 C 0.55654(14) 0.69378(14) 0.36177(7) 0.0407(3) Uani 1 1 d .
H14 H 0.5008(15) 0.7547(14) 0.3398(8) 0.046(4) Uiso 1 1 d .
C21 C 0.36680(13) 0.72340(12) 0.20984(7) 0.0354(3) Uani 1 1 d .
C22 C 0.44868(12) 0.40236(12) 0.16937(6) 0.0340(3) Uani 1 1 d .
C23 C 0.19225(13) 0.45261(13) 0.27483(7) 0.0362(3) Uani 1 1 d .
C24 C 0.53396(13) 0.56677(13) 0.34090(7) 0.0382(3) Uani 1 1 d .
C31 C 0.45297(13) 0.82599(13) 0.19236(7) 0.0380(3) Uani 1 1 d .
C32 C 0.39283(12) 0.33729(12) 0.10434(6) 0.0328(3) Uani 1 1 d .
C33 C 0.09791(13) 0.49435(14) 0.31696(7) 0.0392(3) Uani 1 1 d .
C34 C 0.61926(14) 0.49437(14) 0.37809(7) 0.0410(3) Uani 1 1 d .
C41 C 0.40946(14) 0.91974(13) 0.15812(7) 0.0406(3) Uani 1 1 d .
H41 H 0.4699 0.9850 0.1480 0.049 Uiso 1 1 calc R
C42 C 0.46152(13) 0.26799(12) 0.06343(7) 0.0355(3) Uani 1 1 d .
H42 H 0.4216 0.2316 0.0201 0.043 Uiso 1 1 calc R
C43 C 0.00835(13) 0.41197(15) 0.33992(7) 0.0436(4) Uani 1 1 d .
H43 H -0.0506 0.4444 0.3677 0.052 Uiso 1 1 calc R
C44 C 0.71611(14) 0.55013(17) 0.42690(7) 0.0477(4) Uani 1 1 d .
H44 H 0.7695 0.4983 0.4496 0.057 Uiso 1 1 calc R
C51 C 0.22883(15) 1.01676(13) 0.10167(8) 0.0444(4) Uani 1 1 d .
H51 H 0.2869 1.0836 0.0911 0.053 Uiso 1 1 calc R
C52 C 0.66028(15) 0.17236(15) 0.04387(8) 0.0480(4) Uani 1 1 d .
H52 H 0.6226 0.1342 0.0005 0.058 Uiso 1 1 calc R
C53 C -0.08994(14) 0.19336(17) 0.34686(8) 0.0528(4) Uani 1 1 d .
H53 H -0.1494 0.2225 0.3754 0.063 Uiso 1 1 calc R
C54 C 0.84041(16) 0.7409(2) 0.49325(8) 0.0634(5) Uani 1 1 d .
H54 H 0.8978 0.6922 0.5156 0.076 Uiso 1 1 calc R
C61 C 0.10041(16) 1.01360(14) 0.08213(8) 0.0476(4) Uani 1 1 d .
H61 H 0.0698 1.0785 0.0585 0.057 Uiso 1 1 calc R
C62 C 0.78179(17) 0.15304(17) 0.06742(9) 0.0589(5) Uani 1 1 d .
H62 H 0.8281 0.1010 0.0405 0.071 Uiso 1 1 calc R
C63 C -0.09322(16) 0.06833(18) 0.32885(9) 0.0586(4) Uani 1 1 d .
H63 H -0.1555 0.0111 0.3443 0.070 Uiso 1 1 calc R
C64 C 0.8563(2) 0.8682(2) 0.50835(9) 0.0736(6) Uani 1 1 d .
H64 H 0.9248 0.9073 0.5409 0.088 Uiso 1 1 calc R
C71 C 0.01363(15) 0.91538(14) 0.09666(8) 0.0471(4) Uani 1 1 d .
H71 H -0.0757 0.9133 0.0826 0.056 Uiso 1 1 calc R
C72 C 0.83899(16) 0.20935(17) 0.13108(9) 0.0577(4) Uani 1 1 d .
H72 H 0.9232 0.1939 0.1473 0.069 Uiso 1 1 calc R
C73 C -0.00584(16) 0.02356(16) 0.28777(9) 0.0554(4) Uani 1 1 d .
H73 H -0.0081 -0.0641 0.2759 0.066 Uiso 1 1 calc R
C74 C 0.7728(2) 0.9408(2) 0.47635(9) 0.0692(5) Uani 1 1 d .
H74 H 0.7848 1.0293 0.4871 0.083 Uiso 1 1 calc R
C81 C 0.05705(14) 0.82244(13) 0.13099(8) 0.0417(3) Uani 1 1 d .
H81 H -0.0026 0.7558 0.1404 0.050 Uiso 1 1 calc R
C82 C 0.77506(14) 0.28582(15) 0.16977(8) 0.0473(4) Uani 1 1 d .
H82 H 0.8157 0.3250 0.2124 0.057 Uiso 1 1 calc R
C83 C 0.08295(15) 0.10473(14) 0.26444(8) 0.0469(4) Uani 1 1 d .
H83 H 0.1418 0.0731 0.2363 0.056 Uiso 1 1 calc R
C84 C 0.67362(18) 0.88606(16) 0.42963(8) 0.0563(4) Uani 1 1 d .
H84 H 0.6165 0.9367 0.4087 0.068 Uiso 1 1 calc R
C91 C 0.27696(14) 0.92196(12) 0.13747(7) 0.0374(3) Uani 1 1 d .
C92 C 0.58996(13) 0.24894(13) 0.08370(7) 0.0366(3) Uani 1 1 d .
C93 C 0.00067(13) 0.28094(14) 0.32379(7) 0.0414(3) Uani 1 1 d .
C94 C 0.73933(14) 0.68049(16) 0.44456(7) 0.0470(4) Uani 1 1 d .
C101 C 0.18923(13) 0.82379(12) 0.15277(7) 0.0353(3) Uani 1 1 d .
C102 C 0.64862(13) 0.30780(13) 0.14730(7) 0.0358(3) Uani 1 1 d .
C103 C 0.08835(13) 0.23528(14) 0.28176(7) 0.0389(3) Uani 1 1 d .
C104 C 0.65512(14) 0.75497(15) 0.41205(7) 0.0444(4) Uani 1 1 d .
C111 C 0.59632(14) 0.83280(14) 0.21307(8) 0.0442(3) Uani 1 1 d .
H11A H 0.6418 0.8986 0.1904 0.053 Uiso 1 1 calc R
H11B H 0.6147 0.8571 0.2624 0.053 Uiso 1 1 calc R
C112 C 0.25130(13) 0.33783(13) 0.08184(7) 0.0381(3) Uani 1 1 d .
H11C H 0.2323 0.3010 0.0341 0.046 Uiso 1 1 calc R
H11D H 0.2008 0.2839 0.1091 0.046 Uiso 1 1 calc R
C113 C 0.09521(15) 0.63287(14) 0.33514(8) 0.0455(4) Uani 1 1 d .
H11E H 0.0693 0.6712 0.2938 0.055 Uiso 1 1 calc R
H11F H 0.0299 0.6451 0.3664 0.055 Uiso 1 1 calc R
C114 C 0.60771(15) 0.35357(15) 0.36211(8) 0.0477(4) Uani 1 1 d .
H11G H 0.6571 0.3333 0.3240 0.057 Uiso 1 1 calc R
H11H H 0.6470 0.3177 0.4017 0.057 Uiso 1 1 calc R
C121 C 0.77612(14) 0.71385(18) 0.22986(9) 0.0570(4) Uani 1 1 d .
H12A H 0.8075 0.6335 0.2175 0.085 Uiso 1 1 calc R
H12B H 0.7748 0.7267 0.2788 0.085 Uiso 1 1 calc R
H12C H 0.8332 0.7820 0.2160 0.085 Uiso 1 1 calc R
C122 C 0.06865(14) 0.45158(16) 0.08016(9) 0.0537(4) Uani 1 1 d .
H12D H 0.0348 0.4044 0.0364 0.081 Uiso 1 1 calc R
H12E H 0.0409 0.5354 0.0823 0.081 Uiso 1 1 calc R
H12F H 0.0361 0.4075 0.1164 0.081 Uiso 1 1 calc R
C123 C 0.24908(18) 0.66041(17) 0.43512(8) 0.0585(5) Uani 1 1 d .
H12G H 0.3349 0.6996 0.4549 0.088 Uiso 1 1 calc R
H12H H 0.2462 0.5690 0.4324 0.088 Uiso 1 1 calc R
H12I H 0.1849 0.6880 0.4634 0.088 Uiso 1 1 calc R
C124 C 0.4732(2) 0.16306(16) 0.31635(11) 0.0712(5) Uani 1 1 d .
H12J H 0.5185 0.1601 0.2761 0.107 Uiso 1 1 calc R
H12K H 0.3841 0.1247 0.3040 0.107 Uiso 1 1 calc R
H12L H 0.5161 0.1170 0.3501 0.107 Uiso 1 1 calc R
C131 C 0.64624(16) 0.68870(17) 0.12279(8) 0.0545(4) Uani 1 1 d .
H13A H 0.7057 0.7532 0.1075 0.082 Uiso 1 1 calc R
H13B H 0.5594 0.6906 0.1002 0.082 Uiso 1 1 calc R
H13C H 0.6737 0.6061 0.1117 0.082 Uiso 1 1 calc R
C132 C 0.26151(16) 0.53788(15) 0.03804(8) 0.0500(4) Uani 1 1 d .
H13D H 0.3555 0.5430 0.0436 0.075 Uiso 1 1 calc R
H13E H 0.2360 0.6224 0.0445 0.075 Uiso 1 1 calc R
H13F H 0.2277 0.4984 -0.0075 0.075 Uiso 1 1 calc R
C133 C 0.2214(2) 0.83321(16) 0.37046(9) 0.0627(5) Uani 1 1 d .
H13G H 0.1529 0.8587 0.3963 0.094 Uiso 1 1 calc R
H13H H 0.2068 0.8572 0.3247 0.094 Uiso 1 1 calc R
H13I H 0.3047 0.8749 0.3926 0.094 Uiso 1 1 calc R
C134 C 0.40522(18) 0.30034(18) 0.40411(9) 0.0620(5) Uani 1 1 d .
H13J H 0.4449 0.2523 0.4379 0.093 Uiso 1 1 calc R
H13K H 0.3153 0.2650 0.3910 0.093 Uiso 1 1 calc R
H13L H 0.4090 0.3880 0.4232 0.093 Uiso 1 1 calc R
Li1 Li 0.5150(2) 0.5903(2) 0.22769(11) 0.0383(5) Uani 1 1 d .
Li2 Li 0.2857(2) 0.5183(2) 0.18476(11) 0.0372(5) Uani 1 1 d .
Li3 Li 0.3410(2) 0.6256(2) 0.30461(12) 0.0397(5) Uani 1 1 d .
Li4 Li 0.4008(2) 0.4071(2) 0.27918(11) 0.0395(5) Uani 1 1 d .

loop_
_atom_site_aniso_label
_atom_site_aniso_U_11
_atom_site_aniso_U_22
_atom_site_aniso_U_33
_atom_site_aniso_U_23
_atom_site_aniso_U_13
_atom_site_aniso_U_12
N1 0.0307(6) 0.0542(7) 0.0387(7) 0.0008(5) 0.0016(5) 0.0002(5)
N2 0.0333(6) 0.0439(7) 0.0376(6) 0.0058(5) -0.0023(5) 0.0095(5)
N3 0.0545(8) 0.0458(7) 0.0343(6) 0.0014(5) 0.0037(5) 0.0162(6)
N4 0.0527(8) 0.0465(7) 0.0451(7) 0.0128(6) 0.0052(6) 0.0156(6)
C11 0.0366(7) 0.0362(7) 0.0351(7) 0.0057(6) 0.0080(6) 0.0026(6)
C12 0.0355(7) 0.0437(8) 0.0286(7) 0.0035(6) -0.0004(6) 0.0058(6)
C13 0.0341(7) 0.0456(8) 0.0347(7) 0.0062(6) 0.0071(6) 0.0078(6)
C14 0.0416(8) 0.0508(9) 0.0292(7) 0.0044(6) 0.0002(6) 0.0074(7)
C21 0.0362(7) 0.0389(7) 0.0302(7) 0.0037(5) 0.0024(5) 0.0024(6)
C22 0.0332(7) 0.0391(7) 0.0301(7) 0.0052(5) 0.0030(5) 0.0050(5)
C23 0.0340(7) 0.0442(8) 0.0329(7) 0.0095(6) 0.0048(5) 0.0105(6)
C24 0.0371(7) 0.0487(8) 0.0296(7) 0.0051(6) 0.0022(6) 0.0108(6)
C31 0.0371(7) 0.0397(8) 0.0350(7) -0.0001(6) 0.0020(6) 0.0006(6)
C32 0.0321(7) 0.0345(7) 0.0315(7) 0.0073(5) 0.0006(5) 0.0036(5)
C33 0.0352(7) 0.0505(8) 0.0342(7) 0.0086(6) 0.0014(6) 0.0139(6)
C34 0.0381(8) 0.0581(9) 0.0295(7) 0.0072(6) 0.0058(6) 0.0150(7)
C41 0.0423(8) 0.0354(7) 0.0429(8) 0.0038(6) 0.0078(6) -0.0017(6)
C42 0.0375(7) 0.0399(7) 0.0282(7) 0.0032(5) 0.0000(5) 0.0045(6)
C43 0.0321(7) 0.0650(10) 0.0377(8) 0.0111(7) 0.0073(6) 0.0159(7)
C44 0.0372(8) 0.0787(12) 0.0307(7) 0.0123(7) 0.0022(6) 0.0188(8)
C51 0.0527(9) 0.0339(7) 0.0494(9) 0.0088(6) 0.0132(7) 0.0080(6)
C52 0.0487(9) 0.0558(9) 0.0402(8) -0.0011(7) 0.0047(7) 0.0165(7)
C53 0.0326(8) 0.0779(12) 0.0493(9) 0.0167(8) 0.0066(7) 0.0024(7)
C54 0.0445(9) 0.1043(16) 0.0371(9) 0.0073(9) -0.0044(7) -0.0005(9)
C61 0.0566(10) 0.0408(8) 0.0495(9) 0.0105(7) 0.0079(7) 0.0182(7)
C62 0.0530(10) 0.0716(11) 0.0553(10) -0.0039(8) 0.0080(8) 0.0305(9)
C63 0.0442(9) 0.0674(12) 0.0608(11) 0.0193(9) 0.0004(8) -0.0133(8)
C64 0.0636(12) 0.1014(17) 0.0431(10) -0.0044(10) -0.0050(9) -0.0248(11)
C71 0.0440(8) 0.0463(9) 0.0534(9) 0.0075(7) 0.0068(7) 0.0138(7)
C72 0.0414(9) 0.0752(12) 0.0583(10) 0.0030(9) -0.0003(8) 0.0257(8)
C73 0.0521(10) 0.0540(10) 0.0553(10) 0.0094(8) -0.0026(8) -0.0084(8)
C74 0.0791(14) 0.0750(13) 0.0428(10) -0.0030(9) -0.0019(9) -0.0201(10)
C81 0.0382(8) 0.0404(8) 0.0483(8) 0.0065(6) 0.0086(6) 0.0078(6)
C82 0.0388(8) 0.0611(10) 0.0420(8) 0.0024(7) -0.0014(6) 0.0157(7)
C83 0.0449(8) 0.0489(9) 0.0442(8) 0.0059(7) 0.0005(7) -0.0020(7)
C84 0.0650(11) 0.0611(11) 0.0378(8) 0.0011(7) 0.0015(8) -0.0062(8)
C91 0.0446(8) 0.0331(7) 0.0356(7) 0.0025(6) 0.0078(6) 0.0072(6)
C92 0.0381(7) 0.0398(7) 0.0334(7) 0.0066(6) 0.0060(6) 0.0085(6)
C93 0.0298(7) 0.0574(9) 0.0370(8) 0.0128(6) -0.0009(6) 0.0040(6)
C94 0.0382(8) 0.0727(11) 0.0288(7) 0.0039(7) 0.0027(6) 0.0035(7)
C101 0.0378(7) 0.0354(7) 0.0334(7) 0.0019(5) 0.0071(6) 0.0069(6)
C102 0.0331(7) 0.0424(8) 0.0333(7) 0.0087(6) 0.0031(5) 0.0076(6)
C103 0.0325(7) 0.0495(8) 0.0344(7) 0.0089(6) -0.0012(6) 0.0046(6)
C104 0.0428(8) 0.0599(10) 0.0289(7) 0.0037(6) 0.0045(6) 0.0001(7)
C111 0.0385(8) 0.0468(8) 0.0441(8) 0.0035(6) 0.0010(6) -0.0036(6)
C112 0.0354(7) 0.0412(8) 0.0360(7) 0.0015(6) -0.0013(6) 0.0048(6)
C113 0.0454(8) 0.0563(9) 0.0395(8) 0.0078(7) 0.0083(6) 0.0215(7)
C114 0.0481(9) 0.0618(10) 0.0383(8) 0.0127(7) 0.0032(7) 0.0247(7)
C121 0.0327(8) 0.0754(12) 0.0600(11) 0.0034(9) 0.0027(7) 0.0010(8)
C122 0.0355(8) 0.0640(10) 0.0588(10) -0.0002(8) -0.0097(7) 0.0147(7)
C123 0.0705(12) 0.0757(12) 0.0319(8) 0.0049(8) 0.0050(8) 0.0233(9)
C124 0.0875(14) 0.0477(10) 0.0796(14) 0.0107(9) -0.0031(11) 0.0224(10)
C131 0.0496(9) 0.0695(11) 0.0438(9) 0.0038(8) 0.0130(7) -0.0009(8)
C132 0.0605(10) 0.0543(9) 0.0373(8) 0.0129(7) 0.0017(7) 0.0142(8)
C133 0.0831(13) 0.0514(10) 0.0550(10) -0.0036(8) 0.0095(9) 0.0223(9)
C134 0.0652(11) 0.0770(12) 0.0507(10) 0.0290(9) 0.0116(8) 0.0148(9)
Li1 0.0342(12) 0.0461(13) 0.0335(12) 0.0033(10) 0.0000(9) 0.0045(10)
Li2 0.0374(12) 0.0412(12) 0.0337(12) 0.0069(9) 0.0026(9) 0.0072(10)
Li3 0.0400(13) 0.0446(13) 0.0352(12) 0.0048(10) 0.0025(10) 0.0096(10)
Li4 0.0393(13) 0.0456(13) 0.0351(12) 0.0076(10) 0.0036(10) 0.0102(10)

loop_
_atom_type_symbol
_atom_type_description
_atom_type_scat_dispersion_real
_atom_type_scat_dispersion_imag
_atom_type_scat_source
C C 0.0033 0.0016 'International Tables Vol C Tables 4.2.6.8 and 6.1.1.4'
H H 0.0000 0.0000 'International Tables Vol C Tables 4.2.6.8 and 6.1.1.4'
Li Li -0.0003 0.0001 'International Tables Vol C Tables 4.2.6.8 and 6.1.1.4'
N N 0.0061 0.0033 'International Tables Vol C Tables 4.2.6.8 and 6.1.1.4'

loop_
_geom_angle_atom_site_label_1
_geom_angle_atom_site_label_2
_geom_angle_atom_site_label_3
_geom_angle
C121 N1 C131 109.83(12)
C121 N1 C111 110.84(12)
C131 N1 C111 110.20(12)
C121 N1 Li1 113.55(12)
C131 N1 Li1 110.41(11)
C111 N1 Li1 101.77(11)
C112 N2 C132 110.73(11)
C112 N2 C122 109.58(11)
C132 N2 C122 110.68(12)
C112 N2 Li2 98.21(10)
C132 N2 Li2 114.99(11)
C122 N2 Li2 111.96(11)
C133 N3 C123 110.17(13)
C133 N3 C113 110.23(12)
C123 N3 C113 110.08(13)
C133 N3 Li3 114.55(13)
C123 N3 Li3 110.34(11)
C113 N3 Li3 101.12(11)
C134 N4 C124 110.26(14)
C134 N4 C114 110.43(13)
C124 N4 C114 110.21(13)
C134 N4 Li4 108.51(11)
C124 N4 Li4 114.95(13)
C114 N4 Li4 102.18(11)
C21 C11 C101 126.14(13)
C21 C11 H11 120.8(8)
C101 C11 H11 113.1(8)
C22 C12 C102 126.02(13)
C22 C12 H12 121.6(8)
C102 C12 H12 112.4(8)
C23 C13 C103 126.34(13)
C23 C13 H13 119.8(9)
C103 C13 H13 113.8(9)
C24 C14 C104 126.35(13)
C24 C14 H14 120.5(9)
C104 C14 H14 113.2(9)
C11 C21 C31 113.69(12)
C11 C21 Li1 143.99(12)
C31 C21 Li1 97.25(10)
C11 C21 Li2 77.36(10)
C31 C21 Li2 146.19(11)
Li1 C21 Li2 66.63(9)
C11 C21 Li3 98.25(10)
C31 C21 Li3 135.98(11)
Li1 C21 Li3 68.26(9)
Li2 C21 Li3 67.64(9)
C12 C22 C32 113.36(11)
C12 C22 Li1 82.29(10)
C32 C22 Li1 144.99(11)
C12 C22 Li2 148.68(12)
C32 C22 Li2 96.25(10)
Li1 C22 Li2 67.13(9)
C12 C22 Li4 93.82(10)
C32 C22 Li4 136.21(11)
Li1 C22 Li4 68.70(9)
Li2 C22 Li4 69.49(8)
C13 C23 C33 113.20(12)
C13 C23 Li2 101.18(11)
C33 C23 Li2 136.75(11)
C13 C23 Li3 143.09(11)
C33 C23 Li3 96.04(11)
Li2 C23 Li3 67.47(9)
C13 C23 Li4 76.31(10)
C33 C23 Li4 142.48(11)
Li2 C23 Li4 69.27(9)
Li3 C23 Li4 66.81(9)
C14 C24 C34 113.24(13)
C14 C24 Li3 79.78(10)
C34 C24 Li3 155.01(12)
C14 C24 Li4 146.98(11)
C34 C24 Li4 99.15(11)
Li3 C24 Li4 67.73(9)
C14 C24 Li1 94.64(11)
C34 C24 Li1 128.51(11)
Li3 C24 Li1 68.08(9)
Li4 C24 Li1 68.36(9)
C41 C31 C21 122.33(13)
C41 C31 C111 117.92(13)
C21 C31 C111 119.75(12)
C42 C32 C22 122.59(12)
C42 C32 C112 117.75(12)
C22 C32 C112 119.54(11)
C43 C33 C23 122.28(13)
C43 C33 C113 118.36(12)
C23 C33 C113 119.35(13)
C44 C34 C24 122.09(14)
C44 C34 C114 117.47(13)
C24 C34 C114 120.40(13)
C31 C41 C91 121.85(13)
C31 C41 H41 119.1
C91 C41 H41 119.1
C32 C42 C92 122.02(12)
C32 C42 H42 119.0
C92 C42 H42 119.0
C33 C43 C93 122.49(13)
C33 C43 H43 118.8
C93 C43 H43 118.8
C34 C44 C94 122.77(14)
C34 C44 H44 118.6
C94 C44 H44 118.6
C61 C51 C91 121.03(14)
C61 C51 H51 119.5
C91 C51 H51 119.5
C62 C52 C92 120.29(15)
C62 C52 H52 119.9
C92 C52 H52 119.9
C63 C53 C93 121.06(15)
C63 C53 H53 119.5
C93 C53 H53 119.5
C64 C54 C94 120.80(18)
C64 C54 H54 119.6
C94 C54 H54 119.6
C51 C61 C71 120.31(13)
C51 C61 H61 119.8
C71 C61 H61 119.8
C52 C62 C72 120.53(14)
C52 C62 H62 119.7
C72 C62 H62 119.7
C53 C63 C73 120.37(15)
C53 C63 H63 119.8
C73 C63 H63 119.8
C54 C64 C74 120.35(18)
C54 C64 H64 119.8
C74 C64 H64 119.8
C81 C71 C61 120.07(14)
C81 C71 H71 120.0
C61 C71 H71 120.0
C82 C72 C62 120.53(14)
C82 C72 H72 119.7
C62 C72 H72 119.7
C83 C73 C63 120.44(16)
C83 C73 H73 119.8
C63 C73 H73 119.8
C84 C74 C64 120.57(19)
C84 C74 H74 119.7
C64 C74 H74 119.7
C71 C81 C101 121.06(14)
C71 C81 H81 119.5
C101 C81 H81 119.5
C72 C82 C102 120.67(15)
C72 C82 H82 119.7
C102 C82 H82 119.7
C73 C83 C103 120.65(15)
C73 C83 H83 119.7
C103 C83 H83 119.7
C74 C84 C104 120.72(18)
C74 C84 H84 119.6
C104 C84 H84 119.6
C101 C91 C41 118.06(12)
C101 C91 C51 118.60(13)
C41 C91 C51 123.34(13)
C102 C92 C42 117.85(12)
C102 C92 C52 119.16(13)
C42 C92 C52 122.97(13)
C43 C93 C103 117.63(13)
C43 C93 C53 123.96(14)
C103 C93 C53 118.40(14)
C44 C94 C104 117.41(14)
C44 C94 C54 124.07(15)
C104 C94 C54 118.52(16)
C91 C101 C81 118.92(12)
C91 C101 C11 117.92(12)
C81 C101 C11 123.15(13)
C92 C102 C82 118.79(12)
C92 C102 C12 118.01(12)
C82 C102 C12 123.19(13)
C83 C103 C93 119.08(13)
C83 C103 C13 122.89(13)
C93 C103 C13 118.03(13)
C84 C104 C94 119.03(15)
C84 C104 C14 122.94(14)
C94 C104 C14 118.02(14)
N1 C111 C31 112.46(11)
N1 C111 H11A 109.1
C31 C111 H11A 109.1
N1 C111 H11B 109.1
C31 C111 H11B 109.1
H11A C111 H11B 107.8
N2 C112 C32 113.64(11)
N2 C112 H11C 108.8
C32 C112 H11C 108.8
N2 C112 H11D 108.8
C32 C112 H11D 108.8
H11C C112 H11D 107.7
N3 C113 C33 112.44(11)
N3 C113 H11E 109.1
C33 C113 H11E 109.1
N3 C113 H11F 109.1
C33 C113 H11F 109.1
H11E C113 H11F 107.8
N4 C114 C34 113.82(11)
N4 C114 H11G 108.8
C34 C114 H11G 108.8
N4 C114 H11H 108.8
C34 C114 H11H 108.8
H11G C114 H11H 107.7
N1 C121 H12A 109.5
N1 C121 H12B 109.5
H12A C121 H12B 109.5
N1 C121 H12C 109.5
H12A C121 H12C 109.5
H12B C121 H12C 109.5
N2 C122 H12D 109.5
N2 C122 H12E 109.5
H12D C122 H12E 109.5
N2 C122 H12F 109.5
H12D C122 H12F 109.5
H12E C122 H12F 109.5
N3 C123 H12G 109.5
N3 C123 H12H 109.5
H12G C123 H12H 109.5
N3 C123 H12I 109.5
H12G C123 H12I 109.5
H12H C123 H12I 109.5
N4 C124 H12J 109.5
N4 C124 H12K 109.5
H12J C124 H12K 109.5
N4 C124 H12L 109.5
H12J C124 H12L 109.5
H12K C124 H12L 109.5
N1 C131 H13A 109.5
N1 C131 H13B 109.5
H13A C131 H13B 109.5
N1 C131 H13C 109.5
H13A C131 H13C 109.5
H13B C131 H13C 109.5
N2 C132 H13D 109.5
N2 C132 H13E 109.5
H13D C132 H13E 109.5
N2 C132 H13F 109.5
H13D C132 H13F 109.5
H13E C132 H13F 109.5
N3 C133 H13G 109.5
N3 C133 H13H 109.5
H13G C133 H13H 109.5
N3 C133 H13I 109.5
H13G C133 H13I 109.5
H13H C133 H13I 109.5
N4 C134 H13J 109.5
N4 C134 H13K 109.5
H13J C134 H13K 109.5
N4 C134 H13L 109.5
H13J C134 H13L 109.5
H13K C134 H13L 109.5
N1 Li1 C22 121.55(12)
N1 Li1 C21 89.09(10)
C22 Li1 C21 110.47(11)
N1 Li1 C24 117.63(12)
C22 Li1 C24 108.41(11)
C21 Li1 C24 106.94(10)
N1 Li1 Li2 131.71(12)
C22 Li1 Li2 56.87(8)
C21 Li1 Li2 56.91(8)
C24 Li1 Li2 105.49(11)
N1 Li1 Li3 130.60(13)
C22 Li1 Li3 104.45(11)
C21 Li1 Li3 56.45(8)
C24 Li1 Li3 55.29(8)
Li2 Li1 Li3 60.47(9)
N1 Li1 Li4 164.73(13)
C22 Li1 Li4 56.91(8)
C21 Li1 Li4 105.78(11)
C24 Li1 Li4 55.25(8)
Li2 Li1 Li4 62.00(9)
Li3 Li1 Li4 59.10(9)
N1 Li1 H12 98.5(4)
C22 Li1 H12 56.1(4)
C21 Li1 H12 166.6(4)
C24 Li1 H12 79.4(4)
Li2 Li1 H12 110.3(4)
Li3 Li1 H12 123.2(4)
Li4 Li1 H12 67.7(4)
N2 Li2 C22 89.46(9)
N2 Li2 C21 116.61(11)
C22 Li2 C21 109.23(11)
N2 Li2 C23 122.63(12)
C22 Li2 C23 107.10(10)
C21 Li2 C23 108.86(10)
N2 Li2 Li1 127.56(12)
C22 Li2 Li1 55.99(8)
C21 Li2 Li1 56.47(8)
C23 Li2 Li1 105.92(11)
N2 Li2 Li3 166.03(12)
C22 Li2 Li3 104.23(10)
C21 Li2 Li3 56.56(8)
C23 Li2 Li3 56.35(8)
Li1 Li2 Li3 61.04(9)
N2 Li2 Li4 133.91(12)
C22 Li2 Li4 56.08(8)
C21 Li2 Li4 104.21(11)
C23 Li2 Li4 55.61(8)
Li1 Li2 Li4 60.46(9)
Li3 Li2 Li4 58.78(9)
N2 Li2 H11 95.0(4)
C22 Li2 H11 165.5(4)
C21 Li2 H11 56.5(4)
C23 Li2 H11 82.1(4)
Li1 Li2 H11 111.1(4)
Li3 Li2 H11 71.0(4)
Li4 Li2 H11 126.3(4)
N3 Li3 C24 123.83(12)
N3 Li3 C23 89.08(10)
C24 Li3 C23 110.07(11)
N3 Li3 C21 116.32(11)
C24 Li3 C21 107.09(11)
C23 Li3 C21 108.01(11)
N3 Li3 Li4 132.36(13)
C24 Li3 Li4 56.23(8)
C23 Li3 Li4 56.77(8)
C21 Li3 Li4 106.15(11)
N3 Li3 Li2 128.28(12)
C24 Li3 Li2 104.94(10)
C23 Li3 Li2 56.18(8)
C21 Li3 Li2 55.80(8)
Li4 Li3 Li2 61.89(9)
N3 Li3 Li1 166.27(14)
C24 Li3 Li1 56.63(8)
C23 Li3 Li1 103.71(11)
C21 Li3 Li1 55.28(8)
Li4 Li3 Li1 60.69(9)
Li2 Li3 Li1 58.49(9)
N3 Li3 H14 96.5(4)
C24 Li3 H14 57.7(4)
C23 Li3 H14 167.5(4)
C21 Li3 H14 79.5(4)
Li4 Li3 H14 112.1(4)
Li2 Li3 H14 126.0(4)
Li1 Li3 H14 72.0(4)
N4 Li4 C24 86.61(10)
N4 Li4 C23 122.70(12)
C24 Li4 C23 109.56(11)
N4 Li4 C22 122.36(11)
C24 Li4 C22 107.12(11)
C23 Li4 C22 105.13(10)
N4 Li4 Li3 128.49(12)
C24 Li4 Li3 56.04(8)
C23 Li4 Li3 56.42(8)
C22 Li4 Li3 103.34(10)
N4 Li4 Li1 129.42(13)
C24 Li4 Li1 56.39(8)
C23 Li4 Li1 103.07(10)
C22 Li4 Li1 54.39(8)
Li3 Li4 Li1 60.21(9)
N4 Li4 Li2 170.60(14)
C24 Li4 Li2 102.76(11)
C23 Li4 Li2 55.12(8)
C22 Li4 Li2 54.43(8)
Li3 Li4 Li2 59.33(9)
Li1 Li4 Li2 57.54(9)
N4 Li4 H13 99.9(4)
C24 Li4 H13 163.9(5)
C23 Li4 H13 54.6(4)
C22 Li4 H13 81.9(5)
Li3 Li4 H13 109.5(4)
Li1 Li4 H13 125.4(4)
Li2 Li4 H13 71.2(4)

loop_
_geom_bond_atom_site_label_1
_geom_bond_atom_site_label_2
_geom_bond_distance
N1 C121 1.4625(19)
N1 C131 1.4633(19)
N1 C111 1.4719(19)
N1 Li1 2.007(3)
N2 C112 1.4615(17)
N2 C132 1.4664(19)
N2 C122 1.4675(18)
N2 Li2 2.022(3)
N3 C133 1.464(2)
N3 C123 1.4672(19)
N3 C113 1.476(2)
N3 Li3 2.032(3)
N4 C134 1.466(2)
N4 C124 1.466(2)
N4 C114 1.468(2)
N4 Li4 2.033(2)
C11 C21 1.3797(19)
C11 C101 1.4183(18)
C11 H11 1.003(14)
C12 C22 1.3862(18)
C12 C102 1.4210(19)
C12 H12 1.013(15)
C13 C23 1.3845(19)
C13 C103 1.4206(19)
C13 H13 0.949(16)
C14 C24 1.381(2)
C14 C104 1.423(2)
C14 H14 1.029(15)
C21 C31 1.4498(19)
C21 Li1 2.261(3)
C21 Li2 2.272(3)
C21 Li3 2.292(3)
C22 C32 1.4501(19)
C22 Li1 2.240(3)
C22 Li2 2.263(2)
C22 Li4 2.308(3)
C23 C33 1.4514(18)
C23 Li2 2.285(3)
C23 Li3 2.289(3)
C23 Li4 2.299(3)
C24 C34 1.4505(19)
C24 Li3 2.264(3)
C24 Li4 2.269(3)
C24 Li1 2.300(3)
C31 C41 1.372(2)
C31 C111 1.5151(19)
C32 C42 1.3710(18)
C32 C112 1.5122(18)
C33 C43 1.373(2)
C33 C113 1.508(2)
C34 C44 1.377(2)
C34 C114 1.511(2)
C41 C91 1.417(2)
C41 H41 0.9500
C42 C92 1.4141(18)
C42 H42 0.9500
C43 C93 1.411(2)
C43 H43 0.9500
C44 C94 1.405(2)
C44 H44 0.9500
C51 C61 1.364(2)
C51 C91 1.4159(19)
C51 H51 0.9500
C52 C62 1.362(2)
C52 C92 1.4139(19)
C52 H52 0.9500
C53 C63 1.358(2)
C53 C93 1.416(2)
C53 H53 0.9500
C54 C64 1.366(3)
C54 C94 1.418(2)
C54 H54 0.9500
C61 C71 1.398(2)
C61 H61 0.9500
C62 C72 1.401(2)
C62 H62 0.9500
C63 C73 1.393(3)
C63 H63 0.9500
C64 C74 1.391(3)
C64 H64 0.9500
C71 C81 1.365(2)
C71 H71 0.9500
C72 C82 1.357(2)
C72 H72 0.9500
C73 C83 1.364(2)
C73 H73 0.9500
C74 C84 1.365(2)
C74 H74 0.9500
C81 C101 1.4127(19)
C81 H81 0.9500
C82 C102 1.4133(19)
C82 H82 0.9500
C83 C103 1.412(2)
C83 H83 0.9500
C84 C104 1.411(2)
C84 H84 0.9500
C91 C101 1.4090(19)
C92 C102 1.413(2)
C93 C103 1.411(2)
C94 C104 1.413(2)
C111 H11A 0.9900
C111 H11B 0.9900
C112 H11C 0.9900
C112 H11D 0.9900
C113 H11E 0.9900
C113 H11F 0.9900
C114 H11G 0.9900
C114 H11H 0.9900
C121 H12A 0.9800
C121 H12B 0.9800
C121 H12C 0.9800
C122 H12D 0.9800
C122 H12E 0.9800
C122 H12F 0.9800
C123 H12G 0.9800
C123 H12H 0.9800
C123 H12I 0.9800
C124 H12J 0.9800
C124 H12K 0.9800
C124 H12L 0.9800
C131 H13A 0.9800
C131 H13B 0.9800
C131 H13C 0.9800
C132 H13D 0.9800
C132 H13E 0.9800
C132 H13F 0.9800
C133 H13G 0.9800
C133 H13H 0.9800
C133 H13I 0.9800
C134 H13J 0.9800
C134 H13K 0.9800
C134 H13L 0.9800
Li1 Li2 2.489(3)
Li1 Li3 2.555(3)
Li1 Li4 2.567(3)
Li1 H12 2.228(14)
Li2 Li3 2.541(3)
Li2 Li4 2.605(3)
Li2 H11 2.115(13)
Li3 Li4 2.526(3)
Li3 H14 2.077(15)
Li4 H13 2.115(16)

loop_
_geom_torsion_atom_site_label_1
_geom_torsion_atom_site_label_2
_geom_torsion_atom_site_label_3
_geom_torsion_atom_site_label_4
_geom_torsion
C101 C11 C21 C31 1.0(2)
C101 C11 C21 Li1 -145.91(17)
C101 C11 C21 Li2 -145.23(15)
C101 C11 C21 Li3 150.01(13)
C102 C12 C22 C32 -2.0(2)
C102 C12 C22 Li1 -149.36(15)
C102 C12 C22 Li2 -161.71(17)
C102 C12 C22 Li4 142.74(14)
C103 C13 C23 C33 -2.2(2)
C103 C13 C23 Li2 -155.41(13)
C103 C13 C23 Li3 137.37(17)
C103 C13 C23 Li4 139.40(15)
C104 C14 C24 C34 2.8(2)
C104 C14 C24 Li3 160.41(15)
C104 C14 C24 Li4 170.76(17)
C104 C14 C24 Li1 -132.87(14)
C11 C21 C31 C41 -0.14(19)
Li1 C21 C31 C41 160.98(13)
Li2 C21 C31 C41 102.9(2)
Li3 C21 C31 C41 -132.95(15)
C11 C21 C31 C111 178.89(12)
Li1 C21 C31 C111 -19.98(15)
Li2 C21 C31 C111 -78.1(2)
Li3 C21 C31 C111 46.1(2)
C12 C22 C32 C42 -1.70(18)
Li1 C22 C32 C42 109.51(19)
Li2 C22 C32 C42 167.84(12)
Li4 C22 C32 C42 -125.44(15)
C12 C22 C32 C112 174.24(12)
Li1 C22 C32 C112 -74.5(2)
Li2 C22 C32 C112 -16.22(14)
Li4 C22 C32 C112 50.51(19)
C13 C23 C33 C43 1.97(19)
Li2 C23 C33 C43 141.76(15)
Li3 C23 C33 C43 -154.98(13)
Li4 C23 C33 C43 -95.8(2)
C13 C23 C33 C113 -176.57(12)
Li2 C23 C33 C113 -36.8(2)
Li3 C23 C33 C113 26.48(14)
Li4 C23 C33 C113 85.6(2)
C14 C24 C34 C44 -2.85(19)
Li3 C24 C34 C44 -120.5(3)
Li4 C24 C34 C44 -176.26(13)
Li1 C24 C34 C44 114.17(16)
C14 C24 C34 C114 179.72(12)
Li3 C24 C34 C114 62.0(3)
Li4 C24 C34 C114 6.31(15)
Li1 C24 C34 C114 -63.26(19)
C21 C31 C41 C91 -0.2(2)
C111 C31 C41 C91 -179.21(13)
C22 C32 C42 C92 3.9(2)
C112 C32 C42 C92 -172.12(12)
C23 C33 C43 C93 -0.6(2)
C113 C33 C43 C93 177.96(13)
C24 C34 C44 C94 0.3(2)
C114 C34 C44 C94 177.77(13)
C91 C51 C61 C71 -0.6(2)
C92 C52 C62 C72 -0.4(3)
C93 C53 C63 C73 0.8(2)
C94 C54 C64 C74 0.4(3)
C51 C61 C71 C81 0.5(2)
C52 C62 C72 C82 -1.2(3)
C53 C63 C73 C83 -0.8(3)
C54 C64 C74 C84 0.2(3)
C61 C71 C81 C101 0.4(2)
C62 C72 C82 C102 1.5(3)
C63 C73 C83 C103 0.3(2)
C64 C74 C84 C104 -1.0(3)
C31 C41 C91 C101 -0.3(2)
C31 C41 C91 C51 -179.55(14)
C61 C51 C91 C101 -0.1(2)
C61 C51 C91 C41 179.08(14)
C32 C42 C92 C102 -2.3(2)
C32 C42 C92 C52 176.50(13)
C62 C52 C92 C102 1.7(2)
C62 C52 C92 C42 -177.03(15)
C33 C43 C93 C103 -0.8(2)
C33 C43 C93 C53 179.66(14)
C63 C53 C93 C43 179.24(15)
C63 C53 C93 C103 -0.3(2)
C34 C44 C94 C104 2.6(2)
C34 C44 C94 C54 -178.20(14)
C64 C54 C94 C44 -179.29(16)
C64 C54 C94 C104 -0.1(2)
C41 C91 C101 C81 -178.27(12)
C51 C91 C101 C81 0.98(19)
C41 C91 C101 C11 1.10(19)
C51 C91 C101 C11 -179.65(12)
C71 C81 C101 C91 -1.1(2)
C71 C81 C101 C11 179.53(14)
C21 C11 C101 C91 -1.5(2)
C21 C11 C101 C81 177.80(13)
C42 C92 C102 C82 177.39(13)
C52 C92 C102 C82 -1.4(2)
C42 C92 C102 C12 -1.21(19)
C52 C92 C102 C12 179.96(13)
C72 C82 C102 C92 -0.1(2)
C72 C82 C102 C12 178.38(15)
C22 C12 C102 C92 3.5(2)
C22 C12 C102 C82 -175.03(14)
C73 C83 C103 C93 0.2(2)
C73 C83 C103 C13 179.77(14)
C43 C93 C103 C83 -179.77(13)
C53 C93 C103 C83 -0.2(2)
C43 C93 C103 C13 0.61(19)
C53 C93 C103 C13 -179.80(13)
C23 C13 C103 C83 -178.62(14)
C23 C13 C103 C93 1.0(2)
C74 C84 C104 C94 1.3(2)
C74 C84 C104 C14 -177.41(15)
C44 C94 C104 C84 178.55(14)
C54 C94 C104 C84 -0.7(2)
C44 C94 C104 C14 -2.7(2)
C54 C94 C104 C14 178.06(13)
C24 C14 C104 C84 178.65(14)
C24 C14 C104 C94 0.0(2)
C121 N1 C111 C31 -166.92(12)
C131 N1 C111 C31 71.29(15)
Li1 N1 C111 C31 -45.84(14)
C41 C31 C111 N1 -132.27(13)
C21 C31 C111 N1 48.65(17)
C132 N2 C112 C32 70.43(15)
C122 N2 C112 C32 -167.19(12)
Li2 N2 C112 C32 -50.30(13)
C42 C32 C112 N2 -133.93(13)
C22 C32 C112 N2 49.93(16)
C133 N3 C113 C33 167.83(12)
C123 N3 C113 C33 -70.43(15)
Li3 N3 C113 C33 46.25(14)
C43 C33 C113 N3 126.49(14)
C23 C33 C113 N3 -54.90(17)
C134 N4 C114 C34 -69.74(15)
C124 N4 C114 C34 168.19(13)
Li4 N4 C114 C34 45.54(14)
C44 C34 C114 N4 145.53(13)
C24 C34 C114 N4 -36.92(18)
C121 N1 Li1 C22 -99.51(15)
C131 N1 Li1 C22 24.34(17)
C111 N1 Li1 C22 141.33(13)
C121 N1 Li1 C21 146.88(11)
C131 N1 Li1 C21 -89.27(12)
C111 N1 Li1 C21 27.71(11)
C121 N1 Li1 C24 38.18(17)
C131 N1 Li1 C24 162.03(12)
C111 N1 Li1 C24 -80.99(14)
C121 N1 Li1 Li2 -171.34(15)
C131 N1 Li1 Li2 -47.5(2)
C111 N1 Li1 Li2 69.50(18)
C121 N1 Li1 Li3 104.74(17)
C131 N1 Li1 Li3 -131.41(15)
C111 N1 Li1 Li3 -14.43(18)
C121 N1 Li1 Li4 -20.1(5)
C131 N1 Li1 Li4 103.8(5)
C111 N1 Li1 Li4 -139.3(5)
C12 C22 Li1 N1 64.82(14)
C32 C22 Li1 N1 -55.5(2)
Li2 C22 Li1 N1 -122.11(14)
Li4 C22 Li1 N1 162.00(15)
C12 C22 Li1 C21 166.89(12)
C32 C22 Li1 C21 46.6(2)
Li2 C22 Li1 C21 -20.04(10)
Li4 C22 Li1 C21 -95.93(11)
C12 C22 Li1 C24 -76.24(11)
C32 C22 Li1 C24 163.49(16)
Li2 C22 Li1 C24 96.83(11)
Li4 C22 Li1 C24 20.94(9)
C12 C22 Li1 Li2 -173.07(11)
C32 C22 Li1 Li2 66.66(19)
Li4 C22 Li1 Li2 -75.89(9)
C12 C22 Li1 Li3 -133.97(11)
C32 C22 Li1 Li3 105.76(19)
Li2 C22 Li1 Li3 39.10(10)
Li4 C22 Li1 Li3 -36.79(10)
C12 C22 Li1 Li4 -97.18(10)
C32 C22 Li1 Li4 142.5(2)
Li2 C22 Li1 Li4 75.89(9)
C11 C21 Li1 N1 144.29(17)
C31 C21 Li1 N1 -5.46(11)
Li2 C21 Li1 N1 143.57(11)
Li3 C21 Li1 N1 -142.32(11)
C11 C21 Li1 C22 20.7(2)
C31 C21 Li1 C22 -129.00(11)
Li2 C21 Li1 C22 20.03(10)
Li3 C21 Li1 C22 94.14(12)
C11 C21 Li1 C24 -97.0(2)
C31 C21 Li1 C24 113.22(11)
Li2 C21 Li1 C24 -97.74(11)
Li3 C21 Li1 C24 -23.64(10)
C11 C21 Li1 Li2 0.72(19)
C31 C21 Li1 Li2 -149.03(11)
Li3 C21 Li1 Li2 74.11(10)
C11 C21 Li1 Li3 -73.39(19)
C31 C21 Li1 Li3 136.86(11)
Li2 C21 Li1 Li3 -74.11(10)
C11 C21 Li1 Li4 -39.2(2)
C31 C21 Li1 Li4 171.00(11)
Li2 C21 Li1 Li4 -39.96(10)
Li3 C21 Li1 Li4 34.14(11)
C14 C24 Li1 N1 45.04(15)
C34 C24 Li1 N1 -79.75(19)
Li3 C24 Li1 N1 122.07(14)
Li4 C24 Li1 N1 -164.18(14)
C14 C24 Li1 C22 -172.16(11)
C34 C24 Li1 C22 63.05(18)
Li3 C24 Li1 C22 -95.13(12)
Li4 C24 Li1 C22 -21.38(10)
C14 C24 Li1 C21 -53.04(13)
C34 C24 Li1 C21 -177.84(13)
Li3 C24 Li1 C21 23.98(10)
Li4 C24 Li1 C21 97.74(11)
C14 C24 Li1 Li2 -112.52(12)
C34 C24 Li1 Li2 122.69(15)
Li3 C24 Li1 Li2 -35.49(10)
Li4 C24 Li1 Li2 38.26(10)
C14 C24 Li1 Li3 -77.03(11)
C34 C24 Li1 Li3 158.18(17)
Li4 C24 Li1 Li3 73.75(10)
C14 C24 Li1 Li4 -150.78(11)
C34 C24 Li1 Li4 84.43(16)
Li3 C24 Li1 Li4 -73.75(10)
C112 N2 Li2 C22 32.13(10)
C132 N2 Li2 C22 -85.37(12)
C122 N2 Li2 C22 147.17(11)
C112 N2 Li2 C21 143.46(12)
C132 N2 Li2 C21 25.95(16)
C122 N2 Li2 C21 -101.50(14)
C112 N2 Li2 C23 -77.93(14)
C132 N2 Li2 C23 164.56(12)
C122 N2 Li2 C23 37.11(17)
C112 N2 Li2 Li1 76.67(16)
C132 N2 Li2 Li1 -40.84(18)
C122 N2 Li2 Li1 -168.29(14)
C112 N2 Li2 Li3 -159.2(5)
C132 N2 Li2 Li3 83.3(6)
C122 N2 Li2 Li3 -44.1(6)
C112 N2 Li2 Li4 -6.27(19)
C132 N2 Li2 Li4 -123.77(16)
C122 N2 Li2 Li4 108.77(17)
C12 C22 Li2 N2 151.18(19)
C32 C22 Li2 N2 -10.12(11)
Li1 C22 Li2 N2 137.88(11)
Li4 C22 Li2 N2 -147.37(12)
C12 C22 Li2 C21 33.1(3)
C32 C22 Li2 C21 -128.23(11)
Li1 C22 Li2 C21 19.77(10)
Li4 C22 Li2 C21 94.52(11)
C12 C22 Li2 C23 -84.7(2)
C32 C22 Li2 C23 114.02(11)
Li1 C22 Li2 C23 -97.98(12)
Li4 C22 Li2 C23 -23.23(10)
C12 C22 Li2 Li1 13.3(2)
C32 C22 Li2 Li1 -148.00(11)
Li4 C22 Li2 Li1 74.75(10)
C12 C22 Li2 Li3 -26.0(2)
C32 C22 Li2 Li3 172.68(11)
Li1 C22 Li2 Li3 -39.32(10)
Li4 C22 Li2 Li3 35.43(10)
C12 C22 Li2 Li4 -61.5(2)
C32 C22 Li2 Li4 137.25(11)
Li1 C22 Li2 Li4 -74.75(10)
C11 C21 Li2 N2 61.36(13)
C31 C21 Li2 N2 -52.5(2)
Li1 C21 Li2 N2 -119.08(13)
Li3 C21 Li2 N2 165.90(14)
C11 C21 Li2 C22 160.77(12)
C31 C21 Li2 C22 46.9(2)
Li1 C21 Li2 C22 -19.66(10)
Li3 C21 Li2 C22 -94.68(11)
C11 C21 Li2 C23 -82.59(11)
C31 C21 Li2 C23 163.50(17)
Li1 C21 Li2 C23 96.97(11)
Li3 C21 Li2 C23 21.95(10)
C11 C21 Li2 Li1 -179.57(11)
C31 C21 Li2 Li1 66.5(2)
Li3 C21 Li2 Li1 -75.02(10)
C11 C21 Li2 Li3 -104.55(10)
C31 C21 Li2 Li3 141.5(2)
Li1 C21 Li2 Li3 75.02(10)
C11 C21 Li2 Li4 -140.65(11)
C31 C21 Li2 Li4 105.4(2)
Li1 C21 Li2 Li4 38.92(10)
Li3 C21 Li2 Li4 -36.10(10)
C13 C23 Li2 N2 53.48(15)
C33 C23 Li2 N2 -89.3(2)
Li3 C23 Li2 N2 -163.35(15)
Li4 C23 Li2 N2 124.04(14)
C13 C23 Li2 C22 -47.19(13)
C33 C23 Li2 C22 170.03(14)
Li3 C23 Li2 C22 95.98(11)
Li4 C23 Li2 C22 23.36(10)
C13 C23 Li2 C21 -165.18(11)
C33 C23 Li2 C21 52.0(2)
Li3 C23 Li2 C21 -22.01(10)
Li4 C23 Li2 C21 -94.62(11)
C13 C23 Li2 Li1 -105.81(12)
C33 C23 Li2 Li1 111.41(17)
Li3 C23 Li2 Li1 37.36(10)
Li4 C23 Li2 Li1 -35.25(11)
C13 C23 Li2 Li3 -143.17(11)
C33 C23 Li2 Li3 74.05(17)
Li4 C23 Li2 Li3 -72.61(10)
C13 C23 Li2 Li4 -70.56(11)
C33 C23 Li2 Li4 146.66(18)
Li3 C23 Li2 Li4 72.61(10)
N1 Li1 Li2 N2 47.0(2)
C22 Li1 Li2 N2 -57.78(14)
C21 Li1 Li2 N2 99.69(15)
C24 Li1 Li2 N2 -159.93(12)
Li3 Li1 Li2 N2 166.80(16)
Li4 Li1 Li2 N2 -124.74(16)
N1 Li1 Li2 C22 104.79(17)
C21 Li1 Li2 C22 157.47(11)
C24 Li1 Li2 C22 -102.14(11)
Li3 Li1 Li2 C22 -135.41(11)
Li4 Li1 Li2 C22 -66.96(8)
N1 Li1 Li2 C21 -52.68(15)
C22 Li1 Li2 C21 -157.47(11)
C24 Li1 Li2 C21 100.39(11)
Li3 Li1 Li2 C21 67.12(9)
Li4 Li1 Li2 C21 135.57(11)
N1 Li1 Li2 C23 -155.05(14)
C22 Li1 Li2 C23 100.16(10)
C21 Li1 Li2 C23 -102.37(11)
C24 Li1 Li2 C23 -1.99(13)
Li3 Li1 Li2 C23 -35.26(10)
Li4 Li1 Li2 C23 33.20(10)
N1 Li1 Li2 Li3 -119.79(17)
C22 Li1 Li2 Li3 135.41(11)
C21 Li1 Li2 Li3 -67.12(9)
C24 Li1 Li2 Li3 33.27(9)
Li4 Li1 Li2 Li3 68.45(9)
N1 Li1 Li2 Li4 171.75(18)
C22 Li1 Li2 Li4 66.96(8)
C21 Li1 Li2 Li4 -135.57(11)
C24 Li1 Li2 Li4 -35.18(9)
Li3 Li1 Li2 Li4 -68.45(9)
C133 N3 Li3 C24 102.78(16)
C123 N3 Li3 C24 -22.2(2)
C113 N3 Li3 C24 -138.71(14)
C133 N3 Li3 C23 -143.49(12)
C123 N3 Li3 C23 91.51(13)
C113 N3 Li3 C23 -24.98(11)
C133 N3 Li3 C21 -33.78(18)
C123 N3 Li3 C21 -158.79(13)
C113 N3 Li3 C21 84.72(14)
C133 N3 Li3 Li4 175.65(16)
C123 N3 Li3 Li4 50.6(2)
C113 N3 Li3 Li4 -65.85(18)
C133 N3 Li3 Li2 -99.67(18)
C123 N3 Li3 Li2 135.32(15)
C113 N3 Li3 Li2 18.83(17)
C133 N3 Li3 Li1 15.5(6)
C123 N3 Li3 Li1 -109.5(5)
C113 N3 Li3 Li1 134.0(5)
C14 C24 Li3 N3 -64.23(15)
C34 C24 Li3 N3 60.0(3)
Li4 C24 Li3 N3 121.84(16)
Li1 C24 Li3 N3 -163.51(17)
C14 C24 Li3 C23 -167.20(12)
C34 C24 Li3 C23 -43.0(3)
Li4 C24 Li3 C23 18.87(10)
Li1 C24 Li3 C23 93.52(12)
C14 C24 Li3 C21 75.62(12)
C34 C24 Li3 C21 -160.1(2)
Li4 C24 Li3 C21 -98.30(11)
Li1 C24 Li3 C21 -23.65(10)
C14 C24 Li3 Li4 173.93(12)
C34 C24 Li3 Li4 -61.8(3)
Li1 C24 Li3 Li4 74.65(10)
C14 C24 Li3 Li2 133.85(12)
C34 C24 Li3 Li2 -101.9(3)
Li4 C24 Li3 Li2 -40.08(10)
Li1 C24 Li3 Li2 34.57(10)
C14 C24 Li3 Li1 99.28(11)
C34 C24 Li3 Li1 -136.5(3)
Li4 C24 Li3 Li1 -74.65(10)
C13 C23 Li3 N3 -142.55(17)
C33 C23 Li3 N3 0.63(11)
Li2 C23 Li3 N3 139.15(11)
Li4 C23 Li3 N3 -144.69(11)
C13 C23 Li3 C24 -16.6(2)
C33 C23 Li3 C24 126.58(11)
Li2 C23 Li3 C24 -94.91(11)
Li4 C23 Li3 C24 -18.75(10)
C13 C23 Li3 C21 100.00(19)
C33 C23 Li3 C21 -116.82(11)
Li2 C23 Li3 C21 21.69(9)
Li4 C23 Li3 C21 97.85(11)
C13 C23 Li3 Li4 2.15(19)
C33 C23 Li3 Li4 145.33(11)
Li2 C23 Li3 Li4 -76.16(9)
C13 C23 Li3 Li2 78.31(19)
C33 C23 Li3 Li2 -138.51(11)
Li4 C23 Li3 Li2 76.16(9)
C13 C23 Li3 Li1 42.5(2)
C33 C23 Li3 Li1 -174.33(10)
Li2 C23 Li3 Li1 -35.82(10)
Li4 C23 Li3 Li1 40.34(10)
C11 C21 Li3 N3 -47.34(15)
C31 C21 Li3 N3 89.90(18)
Li1 C21 Li3 N3 167.37(15)
Li2 C21 Li3 N3 -119.96(14)
C11 C21 Li3 C24 169.35(11)
C31 C21 Li3 C24 -53.40(19)
Li1 C21 Li3 C24 24.06(10)
Li2 C21 Li3 C24 96.73(11)
C11 C21 Li3 C23 50.83(12)
C31 C21 Li3 C23 -171.93(13)
Li1 C21 Li3 C23 -94.47(11)
Li2 C21 Li3 C23 -21.80(9)
C11 C21 Li3 Li4 110.45(12)
C31 C21 Li3 Li4 -112.31(16)
Li1 C21 Li3 Li4 -34.85(11)
Li2 C21 Li3 Li4 37.82(11)
C11 C21 Li3 Li2 72.62(10)
C31 C21 Li3 Li2 -150.13(17)
Li1 C21 Li3 Li2 -72.67(10)
C11 C21 Li3 Li1 145.30(12)
C31 C21 Li3 Li1 -77.46(16)
Li2 C21 Li3 Li1 72.67(10)
N2 Li2 Li3 N3 34.0(6)
C22 Li2 Li3 N3 -157.70(13)
C21 Li2 Li3 N3 98.43(15)
C23 Li2 Li3 N3 -56.42(14)
Li1 Li2 Li3 N3 165.41(17)
Li4 Li2 Li3 N3 -123.47(17)
N2 Li2 Li3 C24 -165.2(5)
C22 Li2 Li3 C24 3.13(13)
C21 Li2 Li3 C24 -100.74(11)
C23 Li2 Li3 C24 104.41(11)
Li1 Li2 Li3 C24 -33.77(10)
Li4 Li2 Li3 C24 37.36(10)
N2 Li2 Li3 C23 90.4(5)
C22 Li2 Li3 C23 -101.28(10)
C21 Li2 Li3 C23 154.85(11)
Li1 Li2 Li3 C23 -138.17(11)
Li4 Li2 Li3 C23 -67.05(9)
N2 Li2 Li3 C21 -64.5(5)
C22 Li2 Li3 C21 103.87(11)
C23 Li2 Li3 C21 -154.85(11)
Li1 Li2 Li3 C21 66.98(9)
Li4 Li2 Li3 C21 138.10(11)
N2 Li2 Li3 Li4 157.4(6)
C22 Li2 Li3 Li4 -34.23(10)
C21 Li2 Li3 Li4 -138.10(11)
C23 Li2 Li3 Li4 67.05(9)
Li1 Li2 Li3 Li4 -71.12(10)
N2 Li2 Li3 Li1 -131.4(6)
C22 Li2 Li3 Li1 36.89(9)
C21 Li2 Li3 Li1 -66.98(9)
C23 Li2 Li3 Li1 138.17(11)
Li4 Li2 Li3 Li1 71.12(10)
N1 Li1 Li3 N3 -2.1(6)
C22 Li1 Li3 N3 -160.9(5)
C21 Li1 Li3 N3 -55.7(5)
C24 Li1 Li3 N3 96.5(5)
Li2 Li1 Li3 N3 -123.5(5)
Li4 Li1 Li3 N3 163.3(6)
N1 Li1 Li3 C24 -98.59(16)
C22 Li1 Li3 C24 102.60(11)
C21 Li1 Li3 C24 -152.19(12)
Li2 Li1 Li3 C24 139.98(11)
Li4 Li1 Li3 C24 66.82(9)
N1 Li1 Li3 C23 156.21(13)
C22 Li1 Li3 C23 -2.61(13)
C21 Li1 Li3 C23 102.60(11)
C24 Li1 Li3 C23 -105.21(11)
Li2 Li1 Li3 C23 34.77(9)
Li4 Li1 Li3 C23 -38.39(9)
N1 Li1 Li3 C21 53.60(14)
C22 Li1 Li3 C21 -105.21(11)
C24 Li1 Li3 C21 152.19(12)
Li2 Li1 Li3 C21 -67.83(9)
Li4 Li1 Li3 C21 -140.99(12)
N1 Li1 Li3 Li4 -165.41(17)
C22 Li1 Li3 Li4 35.78(10)
C21 Li1 Li3 Li4 140.99(12)
C24 Li1 Li3 Li4 -66.82(9)
Li2 Li1 Li3 Li4 73.16(10)
N1 Li1 Li3 Li2 121.43(17)
C22 Li1 Li3 Li2 -37.38(9)
C21 Li1 Li3 Li2 67.83(9)
C24 Li1 Li3 Li2 -139.98(11)
Li4 Li1 Li3 Li2 -73.16(10)
C134 N4 Li4 C24 83.84(13)
C124 N4 Li4 C24 -152.20(13)
C114 N4 Li4 C24 -32.84(11)
C134 N4 Li4 C23 -27.29(19)
C124 N4 Li4 C23 96.66(17)
C114 N4 Li4 C23 -143.97(13)
C134 N4 Li4 C22 -168.00(14)
C124 N4 Li4 C22 -44.0(2)
C114 N4 Li4 C22 75.32(16)
C134 N4 Li4 Li3 43.5(2)
C124 N4 Li4 Li3 167.44(16)
C114 N4 Li4 Li3 -73.20(17)
C134 N4 Li4 Li1 123.80(16)
C124 N4 Li4 Li1 -112.24(18)
C114 N4 Li4 Li1 7.13(18)
C14 C24 Li4 N4 -153.34(19)
C34 C24 Li4 N4 15.51(11)
Li3 C24 Li4 N4 -142.32(11)
Li1 C24 Li4 N4 143.44(11)
C14 C24 Li4 C23 -29.7(3)
C34 C24 Li4 C23 139.10(11)
Li3 C24 Li4 C23 -18.73(10)
Li1 C24 Li4 C23 -92.97(11)
C14 C24 Li4 C22 83.8(2)
C34 C24 Li4 C22 -107.37(11)
Li3 C24 Li4 C22 94.80(11)
Li1 C24 Li4 C22 20.56(9)
C14 C24 Li4 Li3 -11.0(2)
C34 C24 Li4 Li3 157.84(12)
Li1 C24 Li4 Li3 -74.24(9)
C14 C24 Li4 Li1 63.2(2)
C34 C24 Li4 Li1 -127.92(11)
Li3 C24 Li4 Li1 74.24(9)
C14 C24 Li4 Li2 27.4(2)
C34 C24 Li4 Li2 -163.70(11)
Li3 C24 Li4 Li2 38.46(10)
Li1 C24 Li4 Li2 -35.78(10)
C13 C23 Li4 N4 -61.19(15)
C33 C23 Li4 N4 49.2(3)
Li2 C23 Li4 N4 -168.99(16)
Li3 C23 Li4 N4 117.48(16)
C13 C23 Li4 C24 -160.03(12)
C33 C23 Li4 C24 -49.6(2)
Li2 C23 Li4 C24 92.18(11)
Li3 C23 Li4 C24 18.65(10)
C13 C23 Li4 C22 85.16(11)
C33 C23 Li4 C22 -164.44(16)
Li2 C23 Li4 C22 -22.64(10)
Li3 C23 Li4 C22 -96.17(11)
C13 C23 Li4 Li3 -178.67(11)
C33 C23 Li4 Li3 -68.28(19)
Li2 C23 Li4 Li3 73.53(10)
C13 C23 Li4 Li1 141.35(12)
C33 C23 Li4 Li1 -108.26(19)
Li2 C23 Li4 Li1 33.55(10)
Li3 C23 Li4 Li1 -39.98(10)
C13 C23 Li4 Li2 107.80(11)
C33 C23 Li4 Li2 -141.8(2)
Li3 C23 Li4 Li2 -73.53(10)
C12 C22 Li4 N4 -37.90(16)
C32 C22 Li4 N4 92.18(19)
Li1 C22 Li4 N4 -118.09(16)
Li2 C22 Li4 N4 169.33(17)
C12 C22 Li4 C24 59.11(12)
C32 C22 Li4 C24 -170.82(13)
Li1 C22 Li4 C24 -21.08(9)
Li2 C22 Li4 C24 -93.66(11)
C12 C22 Li4 C23 175.61(11)
C32 C22 Li4 C23 -54.32(18)
Li1 C22 Li4 C23 95.42(11)
Li2 C22 Li4 C23 22.84(10)
C12 C22 Li4 Li3 117.26(12)
C32 C22 Li4 Li3 -112.66(16)
Li1 C22 Li4 Li3 37.07(10)
Li2 C22 Li4 Li3 -35.51(10)
C12 C22 Li4 Li1 80.19(10)
C32 C22 Li4 Li1 -149.73(16)
Li2 C22 Li4 Li1 -72.57(10)
C12 C22 Li4 Li2 152.76(12)
C32 C22 Li4 Li2 -77.16(15)
Li1 C22 Li4 Li2 72.57(10)
N3 Li3 Li4 N4 -56.0(2)
C24 Li3 Li4 N4 51.21(15)
C23 Li3 Li4 N4 -107.49(16)
C21 Li3 Li4 N4 151.26(14)
Li2 Li3 Li4 N4 -173.64(18)
Li1 Li3 Li4 N4 118.66(17)
N3 Li3 Li4 C24 -107.25(17)
C23 Li3 Li4 C24 -158.70(11)
C21 Li3 Li4 C24 100.05(11)
Li2 Li3 Li4 C24 135.15(11)
Li1 Li3 Li4 C24 67.45(9)
N3 Li3 Li4 C23 51.45(16)
C24 Li3 Li4 C23 158.70(11)
C21 Li3 Li4 C23 -101.25(11)
Li2 Li3 Li4 C23 -66.15(9)
Li1 Li3 Li4 C23 -133.85(11)
N3 Li3 Li4 C22 150.92(15)
C24 Li3 Li4 C22 -101.83(11)
C23 Li3 Li4 C22 99.47(11)
C21 Li3 Li4 C22 -1.78(14)
Li2 Li3 Li4 C22 33.32(9)
Li1 Li3 Li4 C22 -34.38(9)
N3 Li3 Li4 Li1 -174.71(18)
C24 Li3 Li4 Li1 -67.45(9)
C23 Li3 Li4 Li1 133.85(11)
C21 Li3 Li4 Li1 32.59(10)
Li2 Li3 Li4 Li1 67.69(9)
N3 Li3 Li4 Li2 117.60(18)
C24 Li3 Li4 Li2 -135.15(11)
C23 Li3 Li4 Li2 66.15(9)
C21 Li3 Li4 Li2 -35.10(10)
Li1 Li3 Li4 Li2 -67.69(9)
N1 Li1 Li4 N4 16.2(6)
C22 Li1 Li4 N4 105.28(16)
C21 Li1 Li4 N4 -150.27(13)
C24 Li1 Li4 N4 -50.34(14)
Li2 Li1 Li4 N4 172.18(17)
Li3 Li1 Li4 N4 -117.24(17)
N1 Li1 Li4 C24 66.5(5)
C22 Li1 Li4 C24 155.62(11)
C21 Li1 Li4 C24 -99.93(11)
Li2 Li1 Li4 C24 -137.48(11)
Li3 Li1 Li4 C24 -66.90(9)
N1 Li1 Li4 C23 171.5(5)
C22 Li1 Li4 C23 -99.40(11)
C21 Li1 Li4 C23 5.05(13)
C24 Li1 Li4 C23 104.98(11)
Li2 Li1 Li4 C23 -32.50(10)
Li3 Li1 Li4 C23 38.08(9)
N1 Li1 Li4 C22 -89.1(5)
C21 Li1 Li4 C22 104.45(11)
C24 Li1 Li4 C22 -155.62(11)
Li2 Li1 Li4 C22 66.90(9)
Li3 Li1 Li4 C22 137.49(11)
N1 Li1 Li4 Li3 133.4(5)
C22 Li1 Li4 Li3 -137.49(11)
C21 Li1 Li4 Li3 -33.03(10)
C24 Li1 Li4 Li3 66.90(9)
Li2 Li1 Li4 Li3 -70.58(10)
N1 Li1 Li4 Li2 -156.0(5)
C22 Li1 Li4 Li2 -66.90(9)
C21 Li1 Li4 Li2 37.55(9)
C24 Li1 Li4 Li2 137.48(11)
Li3 Li1 Li4 Li2 70.58(10)
N2 Li2 Li4 C24 150.53(14)
C22 Li2 Li4 C24 102.07(11)
C21 Li2 Li4 C24 -1.76(13)
C23 Li2 Li4 C24 -105.11(11)
Li1 Li2 Li4 C24 35.25(9)
Li3 Li2 Li4 C24 -36.85(9)
N2 Li2 Li4 C23 -104.36(17)
C22 Li2 Li4 C23 -152.82(12)
C21 Li2 Li4 C23 103.35(11)
Li1 Li2 Li4 C23 140.36(12)
Li3 Li2 Li4 C23 68.26(9)
N2 Li2 Li4 C22 48.46(15)
C21 Li2 Li4 C22 -103.83(11)
C23 Li2 Li4 C22 152.82(12)
Li1 Li2 Li4 C22 -66.82(9)
Li3 Li2 Li4 C22 -138.92(12)
N2 Li2 Li4 Li3 -172.62(18)
C22 Li2 Li4 Li3 138.92(12)
C21 Li2 Li4 Li3 35.09(10)
C23 Li2 Li4 Li3 -68.26(9)
Li1 Li2 Li4 Li3 72.10(10)
N2 Li2 Li4 Li1 115.28(18)
C22 Li2 Li4 Li1 66.82(9)
C21 Li2 Li4 Li1 -37.01(9)
C23 Li2 Li4 Li1 -140.36(12)
Li3 Li2 Li4 Li1 -72.10(10)
